data_4317512
loop_
_publ_author_name
'Yasuhiro Arikawa'
'Hiroyuki Kawaguchi'
'Kazuo Kashiwabara'
'Kazuyuki Tatsumi'

_publ_contact_author_address
;
      Research Center for Materials Science, Nagoya University,
      Furo-cho, Chikusa-ku, Nagoya 464-8602, Japan
;
_publ_contact_author_email ' i45100a@nucc.ccnagoya-u.ac.jp '
_publ_contact_author_fax ' 81-52-789-2943 '
_publ_contact_author_name ' Kazuyuki Tatsumi'
_publ_contact_author_phone ' 81-52-789-2474 '
_publ_section_title
;
 Trithiotungsten(VI) Complexes Having Phosphine-Thiolate Hybrid Ligands:
 Synthesis and Cluster Forming Reactions with CuBr, FeCl2, and
 [Fe(CH3CN)6](ClO4)2
;
_journal_name_full 'Inorganic Chemistry'
_journal_page_first 513
_journal_page_last 520
_journal_paper_doi 10.1021/ic010921q
_journal_volume 41
_journal_year 2002
_chemical_formula_moiety 'C8 H20 Cl Fe2 P2 S8 W2 '
_chemical_formula_sum 'C8 H20 Cl Fe2 P2 S8 W2'
_chemical_formula_weight 949.52
_space_group_IT_number 88
_symmetry_cell_setting tetragonal
_symmetry_Int_Tables_number 88
_symmetry_space_group_name_Hall '-I 4ad'
_symmetry_space_group_name_H-M 'I 41/a :2'
_cell_angle_alpha 90
_cell_angle_beta 90
_cell_angle_gamma 90
_cell_formula_units_Z 8
_cell_length_a 13.0303(3)
_cell_length_b 13.0303(3)
_cell_length_c 29.5638(9)
_cell_measurement_reflns_used 15906
_cell_measurement_temperature 173.2
_cell_measurement_theta_max 27.5
_cell_measurement_theta_min 2.5
_cell_volume 5019.6(2)
_computing_cell_refinement d*TREK
_computing_data_collection d*TREK
_computing_data_reduction 'teXsan Ver. 1.11'
_computing_publication_material 'teXsan Ver. 1.11'
_computing_structure_refinement 'teXsan Ver. 1.10'
_computing_structure_solution SHELXS86
_diffrn_measurement_device_type 'Quantum CCD/Rigaku AFC7'
_diffrn_radiation_type 'Mo K\a'
_diffrn_radiation_wavelength 0.7107
_diffrn_reflns_limit_h_max 16
_diffrn_reflns_limit_h_min 0
_diffrn_reflns_limit_k_max 11
_diffrn_reflns_limit_k_min -11
_diffrn_reflns_limit_l_max 37
_diffrn_reflns_limit_l_min 0
_diffrn_reflns_number 2919
_diffrn_reflns_theta_max 27.5
_exptl_absorpt_coefficient_mu 11.172
_exptl_absorpt_correction_type none
_exptl_crystal_colour darkbrown
_exptl_crystal_density_diffrn 2.513
_exptl_crystal_density_method 'not measured'
_exptl_crystal_description prismatic
_exptl_crystal_size_max 0.150
_exptl_crystal_size_mid 0.100
_exptl_crystal_size_min 0.100
_refine_diff_density_max 4.62
_refine_diff_density_min -1.75
_refine_ls_extinction_method none
_refine_ls_goodness_of_fit_ref 2.496
_refine_ls_hydrogen_treatment noref
_refine_ls_number_parameters 110
_refine_ls_number_reflns 2043
_refine_ls_R_factor_gt 0.0648
_refine_ls_shift/su_max 0.0000
_refine_ls_structure_factor_coef F
_refine_ls_weighting_details 'w = 1/[\s^2^(Fo) + 0.00040|Fo|^2^]'
_refine_ls_weighting_scheme calc
_refine_ls_wR_factor_ref 0.0731
_reflns_number_gt 2043
_reflns_number_total 2919
_reflns_threshold_expression F^2^>2.0\s(F^2^)
_cod_data_source_file ic010921q_5.cif
_cod_data_source_block '[(dmsp)WS3]2Fe2Cl'
_cod_original_sg_symbol_H-M 'I 41/a'
_cod_original_formula_sum 'C8 H20 Cl Fe2 P2 S8 W2 '
_cod_database_code 4317512

loop_
_symmetry_equiv_pos_as_xyz
x,y,z
-x,1/2-y,z
3/4-y,1/4+x,1/4+z
1/4+y,1/4-x,1/4+z
-x,-y,-z
x,1/2+y,-z
3/4+y,1/4-x,1/4-z
1/4-y,1/4+x,1/4-z
1/2+x,1/2+y,1/2+z
1/2-x,-y,1/2+z
1/4-y,3/4+x,3/4+z
3/4+y,3/4-x,3/4+z
1/2-x,1/2-y,1/2-z
1/2+x,y,1/2-z
1/4+y,3/4-x,3/4-z
3/4-y,3/4+x,3/4-z

loop_
_atom_site_label
_atom_site_type_symbol
_atom_site_fract_x
_atom_site_fract_y
_atom_site_fract_z
_atom_site_U_iso_or_equiv
_atom_site_adp_type
_atom_site_occupancy
_atom_site_calc_flag
_atom_site_refinement_flags
_atom_site_disorder_assembly
_atom_site_disorder_group
W(1) W 0.16494(4) 0.64750(4) 0.06279(2) 0.0301(2) Uani 1.00 d . . .
Fe(1) Fe 0.0000 0.7500 0.03759(9) 0.0323(7) Uani 1.00 d S . .
Fe(2) Fe 0.0235(3) 0.7053(3) 0.1242(1) 0.033(1) Uani 0.50 d P . .
Cl Cl 0.0000 0.7500 0.1957(2) 0.042(1) Uani 1.00 d S . .
S(1) S 0.0758(3) 0.6257(3) -0.0019(1) 0.045(1) Uani 1.00 d . . .
S(2) S 0.1195(3) 0.8180(3) 0.0831(1) 0.0345(9) Uani 1.00 d . . .
S(3) S 0.1109(3) 0.5484(3) 0.1169(1) 0.046(1) Uani 1.00 d . . .
S(4) S 0.3299(3) 0.7208(3) 0.0700(1) 0.0351(9) Uani 1.00 d . . .
P(1) P 0.2757(3) 0.5047(3) 0.0337(1) 0.0345(10) Uani 1.00 d . . .
C(1) C 0.430(1) 0.627(1) 0.0588(5) 0.043(4) Uani 1.00 d . . .
C(2) C 0.397(1) 0.518(1) 0.0630(4) 0.038(4) Uani 1.00 d . . .
C(3) C 0.306(1) 0.512(1) -0.0267(5) 0.046(4) Uani 1.00 d . . .
C(4) C 0.231(1) 0.375(1) 0.0441(6) 0.055(5) Uani 1.00 d . . .
H(1) H 0.4553 0.6374 0.0282 0.0521 Uiso 1.00 calc . . .
H(2) H 0.4859 0.6383 0.0801 0.0521 Uiso 1.00 calc . . .
H(3) H 0.3889 0.5003 0.0946 0.0461 Uiso 1.00 calc . . .
H(4) H 0.4479 0.4732 0.0493 0.0461 Uiso 1.00 calc . . .
H(5) H 0.3532 0.4571 -0.0346 0.0547 Uiso 1.00 calc . . .
H(6) H 0.2439 0.5058 -0.0442 0.0547 Uiso 1.00 calc . . .
H(7) H 0.3386 0.5778 -0.0331 0.0547 Uiso 1.00 calc . . .
H(8) H 0.2237 0.3647 0.0764 0.0657 Uiso 1.00 calc . . .
H(9) H 0.1655 0.3653 0.0293 0.0657 Uiso 1.00 calc . . .
H(10) H 0.2807 0.3268 0.0321 0.0657 Uiso 1.00 calc . . .

loop_
_atom_site_aniso_label
_atom_site_aniso_U_11
_atom_site_aniso_U_22
_atom_site_aniso_U_33
_atom_site_aniso_U_12
_atom_site_aniso_U_13
_atom_site_aniso_U_23
W(1) 0.0220(3) 0.0349(3) 0.0333(3) -0.0002(2) 0.0003(2) -0.0014(2)
Fe(1) 0.022(1) 0.040(2) 0.035(1) 0.001(1) 0.0000 0.0000
Fe(2) 0.028(2) 0.036(2) 0.035(2) -0.001(2) 0.001(2) 0.000(2)
Cl 0.037(3) 0.057(3) 0.032(2) -0.003(2) 0.0000 0.0000
S(1) 0.035(2) 0.058(2) 0.041(2) 0.013(2) -0.009(2) -0.014(2)
S(2) 0.026(2) 0.033(2) 0.045(2) -0.002(1) 0.001(1) -0.002(2)
S(3) 0.050(2) 0.046(2) 0.042(2) 0.001(2) 0.010(2) 0.006(2)
S(4) 0.021(2) 0.037(2) 0.048(2) -0.005(1) -0.003(1) -0.003(2)
P(1) 0.026(2) 0.034(2) 0.044(2) 0.000(1) -0.001(2) -0.003(2)
C(1) 0.044(9) 0.052(9) 0.034(8) 0.030(8) 0.004(7) -0.005(7)
C(2) 0.024(7) 0.057(10) 0.035(7) 0.003(6) -0.007(6) 0.004(7)
C(3) 0.044(9) 0.043(9) 0.050(9) 0.006(7) 0.012(7) -0.013(7)
C(4) 0.042(9) 0.033(9) 0.09(1) -0.005(7) 0.005(9) 0.002(8)

loop_
_atom_type_symbol
_atom_type_description
_atom_type_scat_dispersion_real
_atom_type_scat_dispersion_imag
_atom_type_scat_source
Fe Fe 0.346 0.844
;International Tables for Crystallography
(1992, Vol. C, Tables 4.2.6.8 and 6.1.1.1)
;
W W -0.849 6.872
;International Tables for Crystallography
(1992, Vol. C, Tables 4.2.6.8 and 6.1.1.1)
;
S S 0.125 0.123
;International Tables for Crystallography
(1992, Vol. C, Tables 4.2.6.8 and 6.1.1.1)
;
P P 0.102 0.094
;International Tables for Crystallography
(1992, Vol. C, Tables 4.2.6.8 and 6.1.1.1)
;
C C 0.003 0.002
;International Tables for Crystallography
(1992, Vol. C, Tables 4.2.6.8 and 6.1.1.1)
;
Cl Cl 0.148 0.159
;International Tables for Crystallography
(1992, Vol. C, Tables 4.2.6.8 and 6.1.1.1)
;
H H 0.000 0.000
;International Tables for Crystallography
(1992, Vol. C, Table 6.1.1.2)
;

loop_
_geom_angle_atom_site_label_1
_geom_angle_atom_site_label_2
_geom_angle_atom_site_label_3
_geom_angle
_geom_angle_site_symmetry_1
_geom_angle_site_symmetry_2
_geom_angle_site_symmetry_3
_geom_angle_publ_flag
Fe(1) W(1) Fe(2) 59.44(10) . . 0_555 yes
Fe(1) W(1) S(1) 53.5(1) . . 0_555 yes
Fe(1) W(1) S(2) 52.75(9) . . 0_555 yes
Fe(1) W(1) S(3) 104.2(1) . . 0_555 yes
Fe(1) W(1) S(4) 124.22(9) . . 0_555 yes
Fe(1) W(1) P(1) 138.4(1) . . 0_555 yes
Fe(2) W(1) S(1) 104.7(1) . . 0_555 yes
Fe(2) W(1) S(2) 53.0(1) . . 0_555 yes
Fe(2) W(1) S(3) 56.5(1) . . 0_555 yes
Fe(2) W(1) S(4) 116.7(1) . . 0_555 yes
Fe(2) W(1) P(1) 146.3(1) . . 0_555 yes
S(1) W(1) S(2) 101.7(1) . . 0_555 yes
S(1) W(1) S(3) 112.5(2) . . 0_555 yes
S(1) W(1) S(4) 126.6(1) . . 0_555 yes
S(1) W(1) P(1) 85.0(1) . . 0_555 yes
S(2) W(1) S(3) 106.8(1) . . 0_555 yes
S(2) W(1) S(4) 80.0(1) . . 0_555 yes
S(2) W(1) P(1) 157.5(1) . . 0_555 yes
S(3) W(1) S(4) 118.0(1) . . 0_555 yes
S(3) W(1) P(1) 89.9(1) . . 0_555 yes
S(4) W(1) P(1) 78.9(1) . . 0_555 yes
W(1) Fe(1) W(1) 147.2(1) . 2_565 0_555 yes
W(1) Fe(1) Fe(2) 61.34(9) . . 0_555 yes
W(1) Fe(1) Fe(2) 86.1(1) . 2_565 0_555 yes
W(1) Fe(1) S(1) 54.47(9) . . 0_555 yes
W(1) Fe(1) S(1) 151.3(1) . 2_565 0_555 yes
W(1) Fe(1) S(2) 57.62(9) . . 0_555 yes
W(1) Fe(1) S(2) 101.3(1) . 2_565 0_555 yes
W(1) Fe(1) Fe(2) 86.1(1) 2_565 . 0_555 yes
W(1) Fe(1) Fe(2) 61.34(9) 2_565 2_565 0_555 yes
W(1) Fe(1) S(1) 151.3(1) 2_565 . 0_555 yes
W(1) Fe(1) S(1) 54.47(9) 2_565 2_565 0_555 yes
W(1) Fe(1) S(2) 101.3(1) 2_565 . 0_555 yes
W(1) Fe(1) S(2) 57.62(9) 2_565 2_565 0_555 yes
Fe(2) Fe(1) Fe(2) 28.8(2) . 2_565 0_555 yes
Fe(2) Fe(1) S(1) 107.2(1) . . 0_555 yes
Fe(2) Fe(1) S(1) 136.0(1) . 2_565 0_555 yes
Fe(2) Fe(1) S(2) 54.9(1) . . 0_555 yes
Fe(2) Fe(1) S(2) 54.0(1) . 2_565 0_555 yes
Fe(2) Fe(1) S(1) 136.0(1) 2_565 . 0_555 yes
Fe(2) Fe(1) S(1) 107.2(1) 2_565 2_565 0_555 yes
Fe(2) Fe(1) S(2) 54.0(1) 2_565 . 0_555 yes
Fe(2) Fe(1) S(2) 54.9(1) 2_565 2_565 0_555 yes
S(1) Fe(1) S(1) 116.7(2) . 2_565 0_555 yes
S(1) Fe(1) S(2) 107.1(1) . . 0_555 yes
S(1) Fe(1) S(2) 109.6(1) . 2_565 0_555 yes
S(1) Fe(1) S(2) 109.6(1) 2_565 . 0_555 yes
S(1) Fe(1) S(2) 107.1(1) 2_565 2_565 0_555 yes
S(2) Fe(1) S(2) 106.2(2) . 2_565 0_555 yes
W(1) Fe(2) Fe(1) 59.22(8) . . 0_555 yes
W(1) Fe(2) Fe(2) 124.5(2) . 2_565 0_555 yes
W(1) Fe(2) Cl 144.2(2) . . 0_555 yes
W(1) Fe(2) S(2) 56.3(1) . . 0_555 yes
W(1) Fe(2) S(2) 99.5(2) . 2_565 0_555 yes
W(1) Fe(2) S(3) 50.5(1) . . 0_555 yes
Fe(1) Fe(2) Fe(2) 75.59(8) . 2_565 0_555 yes
Fe(1) Fe(2) Cl 148.3(2) . . 0_555 yes
Fe(1) Fe(2) S(2) 53.5(1) . . 0_555 yes
Fe(1) Fe(2) S(2) 53.8(1) . 2_565 0_555 yes
Fe(1) Fe(2) S(3) 99.1(2) . . 0_555 yes
Fe(2) Fe(2) Cl 72.7(1) 2_565 . 0_555 yes
Fe(2) Fe(2) S(2) 71.7(3) 2_565 . 0_555 yes
Fe(2) Fe(2) S(2) 74.5(3) 2_565 2_565 0_555 yes
Fe(2) Fe(2) S(3) 174.6(2) 2_565 . 0_555 yes
Cl Fe(2) S(2) 114.6(2) . . 0_555 yes
Cl Fe(2) S(2) 116.0(2) . 2_565 0_555 yes
Cl Fe(2) S(3) 112.5(2) . . 0_555 yes
S(2) Fe(2) S(2) 104.7(2) . 2_565 0_555 yes
S(2) Fe(2) S(3) 104.2(2) . . 0_555 yes
S(2) Fe(2) S(3) 103.6(2) 2_565 . 0_555 yes
Fe(2) Cl Fe(2) 34.6(2) . 2_565 0_555 yes
W(1) S(1) Fe(1) 72.1(1) . . 0_555 yes
W(1) S(2) Fe(1) 69.6(1) . . 0_555 yes
W(1) S(2) Fe(2) 70.7(1) . . 0_555 yes
W(1) S(2) Fe(2) 102.5(2) . 2_565 0_555 yes
Fe(1) S(2) Fe(2) 71.6(2) . . 0_555 yes
Fe(1) S(2) Fe(2) 72.2(2) . 2_565 0_555 yes
Fe(2) S(2) Fe(2) 33.8(2) . 2_565 0_555 yes
W(1) S(3) Fe(2) 73.0(2) . . 0_555 yes
W(1) S(4) C(1) 111.4(6) . . 0_555 yes
W(1) P(1) C(2) 105.6(5) . . 0_555 yes
W(1) P(1) C(3) 114.9(5) . . 0_555 yes
W(1) P(1) C(4) 116.7(6) . . 0_555 yes
C(2) P(1) C(3) 105.6(7) . . 0_555 yes
C(2) P(1) C(4) 106.7(8) . . 0_555 yes
C(3) P(1) C(4) 106.5(8) . . 0_555 yes
S(4) C(1) C(2) 114(1) . . 0_555 yes
P(1) C(2) C(1) 107.9(10) . . 0_555 yes

loop_
_geom_bond_atom_site_label_1
_geom_bond_atom_site_label_2
_geom_bond_distance
_geom_bond_site_symmetry_1
_geom_bond_site_symmetry_2
_geom_bond_publ_flag
W(1) Fe(1) 2.6378(9) . . yes
W(1) Fe(2) 2.694(4) . . yes
W(1) S(1) 2.256(4) . . yes
W(1) S(2) 2.376(4) . . yes
W(1) S(3) 2.173(4) . . yes
W(1) S(4) 2.362(3) . . yes
W(1) P(1) 2.506(4) . . yes
Fe(1) Fe(2) 2.644(5) . . yes
Fe(1) Fe(2) 2.644(5) . 2_565 yes
Fe(1) S(1) 2.227(4) . . yes
Fe(1) S(1) 2.227(4) . 2_565 yes
Fe(1) S(2) 2.240(4) . . yes
Fe(1) S(2) 2.240(4) . 2_565 yes
Fe(2) Fe(2) 1.316(8) . 2_565 yes
Fe(2) Cl 2.215(6) . . yes
Fe(2) S(2) 2.280(5) . . yes
Fe(2) S(2) 2.246(5) . 2_565 yes
Fe(2) S(3) 2.350(5) . . yes
S(4) C(1) 1.83(1) . . yes
P(1) C(2) 1.81(1) . . yes
P(1) C(3) 1.83(2) . . yes
P(1) C(4) 1.81(2) . . yes
C(1) C(2) 1.49(2) . . yes

loop_
_geom_contact_atom_site_label_1
_geom_contact_atom_site_label_2
_geom_contact_distance
_geom_contact_site_symmetry_1
_geom_contact_site_symmetry_2
_geom_contact_publ_flag
W(1) Fe(1) 2.6378(9) . . ?
W(1) Fe(2) 2.694(4) . . ?
W(1) P(1) 2.506(4) . . ?
Fe(1) Fe(2) 2.644(5) . . ?
Fe(1) Fe(2) 2.644(5) . 2_565 ?
S(3) C(3) 3.56(2) . 3_555 ?

loop_
_geom_torsion_atom_site_label_1
_geom_torsion_atom_site_label_2
_geom_torsion_atom_site_label_3
_geom_torsion_atom_site_label_4
_geom_torsion
_geom_torsion_site_symmetry_1
_geom_torsion_site_symmetry_2
_geom_torsion_site_symmetry_3
_geom_torsion_site_symmetry_4
_geom_torsion_publ_flag
W(1) Fe(1) W(1) Fe(2) 8.25(10) 0_555 7_1 5_555 55_5 yes
W(1) Fe(1) W(1) S(1) 151.9(1) 0_555 7_1 5_555 55_5 yes
W(1) Fe(1) W(1) S(2) -56.3(1) 0_555 7_1 5_555 55_5 yes
W(1) Fe(1) W(1) S(3) 44.2(1) 0_555 7_1 5_555 55_5 yes
W(1) Fe(1) W(1) S(4) -95.0(1) 0_555 7_1 5_555 55_5 yes
W(1) Fe(1) W(1) P(1) 150.5(1) 0_555 7_1 5_555 55_5 yes
W(1) Fe(1) Fe(2) Fe(2) 146.4(4) 0_555 7_1 5_555 55_5 yes
W(1) Fe(1) Fe(2) Cl 146.4(4) 0_555 7_1 5_555 55_5 yes
W(1) Fe(1) Fe(2) S(2) 68.8(1) 0_555 7_1 5_555 55_5 yes
W(1) Fe(1) Fe(2) S(2) -132.4(2) 0_555 7_1 5_555 55_5 yes
W(1) Fe(1) Fe(2) S(3) -32.2(1) 0_555 7_1 5_555 55_5 yes
W(1) Fe(1) Fe(2) Fe(2) -29.1(3) 0_555 7_1 5_555 55_5 yes
W(1) Fe(1) Fe(2) Cl -29.1(3) 0_555 7_1 5_555 55_5 yes
W(1) Fe(1) Fe(2) S(2) 52.1(1) 0_555 7_1 5_555 55_5 yes
W(1) Fe(1) Fe(2) S(2) -106.8(1) 0_555 7_1 5_555 55_5 yes
W(1) Fe(1) Fe(2) S(3) 152.3(2) 0_555 7_1 5_555 55_5 yes
W(1) Fe(1) S(2) Fe(2) -75.6(1) 0_555 7_1 5_555 55_5 yes
W(1) Fe(1) S(2) Fe(2) -111.2(1) 0_555 7_1 5_555 55_5 yes
W(1) Fe(1) S(2) Fe(2) 41.4(1) 0_555 7_1 5_555 55_5 yes
W(1) Fe(1) S(2) Fe(2) 77.0(1) 0_555 7_1 5_555 55_5 yes
W(1) Fe(2) Fe(1) Fe(2) -146.4(4) 0_555 7_1 5_555 55_5 yes
W(1) Fe(2) Fe(1) S(1) 30.3(1) 0_555 7_1 5_555 55_5 yes
W(1) Fe(2) Fe(1) S(1) -150.9(2) 0_555 7_1 5_555 55_5 yes
W(1) Fe(2) Fe(1) S(2) -68.8(1) 0_555 7_1 5_555 55_5 yes
W(1) Fe(2) Fe(1) S(2) 132.4(2) 0_555 7_1 5_555 55_5 yes
W(1) Fe(2) Fe(2) W(1) 70.4(6) 0_555 7_1 5_555 55_5 yes
W(1) Fe(2) Fe(2) Fe(1) 35.2(3) 0_555 7_1 5_555 55_5 yes
W(1) Fe(2) Fe(2) Cl -144.8(3) 0_555 7_1 5_555 55_5 yes
W(1) Fe(2) Fe(2) S(2) -20.6(3) 0_555 7_1 5_555 55_5 yes
W(1) Fe(2) Fe(2) S(2) 91.0(3) 0_555 7_1 5_555 55_5 yes
W(1) Fe(2) Fe(2) S(3) 49(4) 0_555 7_1 5_555 55_5 yes
W(1) Fe(2) Cl Fe(2) 125.6(5) 0_555 7_1 5_555 55_5 yes
W(1) Fe(2) S(2) Fe(1) 74.22(9) 0_555 7_1 5_555 55_5 yes
W(1) Fe(2) S(2) Fe(2) 159.6(2) 0_555 7_1 5_555 55_5 yes
W(1) Fe(2) S(2) Fe(1) -40.1(1) 0_555 7_1 5_555 55_5 yes
W(1) Fe(2) S(2) Fe(2) -123.3(2) 0_555 7_1 5_555 55_5 yes
W(1) S(1) Fe(1) Fe(2) -33.0(1) 0_555 7_1 5_555 55_5 yes
W(1) S(1) Fe(1) Fe(2) -30.8(2) 0_555 7_1 5_555 55_5 yes
W(1) S(1) Fe(1) S(1) 147.9(1) 0_555 7_1 5_555 55_5 yes
W(1) S(1) Fe(1) S(2) 24.7(2) 0_555 7_1 5_555 55_5 yes
W(1) S(1) Fe(1) S(2) -90.1(2) 0_555 7_1 5_555 55_5 yes
W(1) S(2) Fe(1) Fe(2) 75.6(1) 0_555 7_1 5_555 55_5 yes
W(1) S(2) Fe(1) Fe(2) 111.2(1) 0_555 7_1 5_555 55_5 yes
W(1) S(2) Fe(1) S(1) -23.7(2) 0_555 7_1 5_555 55_5 yes
W(1) S(2) Fe(1) S(1) -151.3(1) 0_555 7_1 5_555 55_5 yes
W(1) S(2) Fe(1) S(2) 93.31(10) 0_555 7_1 5_555 55_5 yes
W(1) S(2) Fe(2) Fe(1) -74.22(9) 0_555 7_1 5_555 55_5 yes
W(1) S(2) Fe(2) Fe(2) -159.6(2) 0_555 7_1 5_555 55_5 yes
W(1) S(2) Fe(2) Cl 140.1(2) 0_555 7_1 5_555 55_5 yes
W(1) S(2) Fe(2) S(2) -91.7(1) 0_555 7_1 5_555 55_5 yes
W(1) S(2) Fe(2) S(3) 16.7(2) 0_555 7_1 5_555 55_5 yes
W(1) S(2) Fe(2) Fe(1) -63.5(1) 0_555 7_1 5_555 55_5 yes
W(1) S(2) Fe(2) Fe(2) 19.7(2) 0_555 7_1 5_555 55_5 yes
W(1) S(2) Fe(2) Cl 81.2(2) 0_555 7_1 5_555 55_5 yes
W(1) S(2) Fe(2) S(2) -46.1(2) 0_555 7_1 5_555 55_5 yes
W(1) S(2) Fe(2) S(3) -155.0(2) 0_555 7_1 5_555 55_5 yes
W(1) S(3) Fe(2) Fe(1) 36.4(1) 0_555 7_1 5_555 55_5 yes
W(1) S(3) Fe(2) Fe(2) 22(4) 0_555 7_1 5_555 55_5 yes
W(1) S(3) Fe(2) Cl -142.8(2) 0_555 7_1 5_555 55_5 yes
W(1) S(3) Fe(2) S(2) -18.1(2) 0_555 7_1 5_555 55_5 yes
W(1) S(3) Fe(2) S(2) 91.2(2) 0_555 7_1 5_555 55_5 yes
W(1) S(4) C(1) C(2) -20(1) 0_555 7_1 5_555 55_5 yes
W(1) P(1) C(2) C(1) -49.7(10) 0_555 7_1 5_555 55_5 yes
Fe(1) W(1) Fe(2) Fe(2) -40.5(3) 0_555 7_1 5_555 55_5 yes
Fe(1) W(1) Fe(2) Cl -150.2(3) 0_555 7_1 5_555 55_5 yes
Fe(1) W(1) Fe(2) S(2) -64.2(1) 0_555 7_1 5_555 55_5 yes
Fe(1) W(1) Fe(2) S(2) 37.2(1) 0_555 7_1 5_555 55_5 yes
Fe(1) W(1) Fe(2) S(3) 137.0(2) 0_555 7_1 5_555 55_5 yes
Fe(1) W(1) S(2) Fe(2) 76.9(1) 0_555 7_1 5_555 55_5 yes
Fe(1) W(1) S(2) Fe(2) 65.4(2) 0_555 7_1 5_555 55_5 yes
Fe(1) W(1) S(3) Fe(2) -37.3(1) 0_555 7_1 5_555 55_5 yes
Fe(1) W(1) S(4) C(1) -150.3(5) 0_555 7_1 5_555 55_5 yes
Fe(1) W(1) P(1) C(2) 159.1(5) 0_555 7_1 5_555 55_5 yes
Fe(1) W(1) P(1) C(3) 43.3(6) 0_555 7_1 5_555 55_5 yes
Fe(1) W(1) P(1) C(4) -82.5(7) 0_555 7_1 5_555 55_5 yes
Fe(1) W(1) Fe(2) Fe(2) -40.5(3) 0_555 7_1 5_555 55_5 yes
Fe(1) W(1) Fe(2) Cl -150.2(3) 0_555 7_1 5_555 55_5 yes
Fe(1) W(1) Fe(2) S(2) 37.2(1) 0_555 7_1 5_555 55_5 yes
Fe(1) W(1) Fe(2) S(2) -64.2(1) 0_555 7_1 5_555 55_5 yes
Fe(1) W(1) Fe(2) S(3) 137.0(2) 0_555 7_1 5_555 55_5 yes
Fe(1) W(1) S(2) Fe(2) 65.4(2) 0_555 7_1 5_555 55_5 yes
Fe(1) W(1) S(2) Fe(2) 76.9(1) 0_555 7_1 5_555 55_5 yes
Fe(1) W(1) S(3) Fe(2) -37.3(1) 0_555 7_1 5_555 55_5 yes
Fe(1) Fe(2) W(1) S(1) -29.5(1) 0_555 7_1 5_555 55_5 yes
Fe(1) Fe(2) W(1) S(2) 64.2(1) 0_555 7_1 5_555 55_5 yes
Fe(1) Fe(2) W(1) S(3) -137.0(2) 0_555 7_1 5_555 55_5 yes
Fe(1) Fe(2) W(1) S(4) 115.7(1) 0_555 7_1 5_555 55_5 yes
Fe(1) Fe(2) W(1) P(1) -132.9(2) 0_555 7_1 5_555 55_5 yes
Fe(1) Fe(2) Fe(2) Cl 180.0 0_555 7_1 5_555 55_5 yes
Fe(1) Fe(2) Fe(2) S(2) -55.8(1) 0_555 7_1 5_555 55_5 yes
Fe(1) Fe(2) Fe(2) S(2) 55.8(1) 0_555 7_1 5_555 55_5 yes
Fe(1) Fe(2) Fe(2) S(3) 14(4) 0_555 7_1 5_555 55_5 yes
Fe(1) Fe(2) Cl Fe(2) 0.0000(1) 0_555 7_1 5_555 55_5 yes
Fe(1) Fe(2) S(2) Fe(2) 85.4(2) 0_555 7_1 5_555 55_5 yes
Fe(1) Fe(2) S(2) Fe(2) -83.3(2) 0_555 7_1 5_555 55_5 yes
Fe(1) Fe(2) W(1) S(1) -29.5(1) 0_555 7_1 5_555 55_5 yes
Fe(1) Fe(2) W(1) S(2) 64.2(1) 0_555 7_1 5_555 55_5 yes
Fe(1) Fe(2) W(1) S(3) -137.0(2) 0_555 7_1 5_555 55_5 yes
Fe(1) Fe(2) W(1) S(4) 115.7(1) 0_555 7_1 5_555 55_5 yes
Fe(1) Fe(2) W(1) P(1) -132.9(2) 0_555 7_1 5_555 55_5 yes
Fe(1) Fe(2) Fe(2) Cl 180.0 0_555 7_1 5_555 55_5 yes
Fe(1) Fe(2) Fe(2) S(2) 55.8(1) 0_555 7_1 5_555 55_5 yes
Fe(1) Fe(2) Fe(2) S(2) -55.8(1) 0_555 7_1 5_555 55_5 yes
Fe(1) Fe(2) Fe(2) S(3) 14(4) 0_555 7_1 5_555 55_5 yes
Fe(1) Fe(2) Cl Fe(2) 0.0000(1) 0_555 7_1 5_555 55_5 yes
Fe(1) Fe(2) S(2) Fe(2) -83.3(2) 0_555 7_1 5_555 55_5 yes
Fe(1) Fe(2) S(2) Fe(2) 85.4(2) 0_555 7_1 5_555 55_5 yes
Fe(1) S(1) W(1) Fe(2) 31.9(1) 0_555 7_1 5_555 55_5 yes
Fe(1) S(1) W(1) S(2) -22.6(1) 0_555 7_1 5_555 55_5 yes
Fe(1) S(1) W(1) S(3) 91.3(2) 0_555 7_1 5_555 55_5 yes
Fe(1) S(1) W(1) S(4) -108.8(1) 0_555 7_1 5_555 55_5 yes
Fe(1) S(1) W(1) P(1) 179.1(1) 0_555 7_1 5_555 55_5 yes
Fe(1) S(1) W(1) Fe(2) 31.9(1) 0_555 7_1 5_555 55_5 yes
Fe(1) S(1) W(1) S(2) -22.6(1) 0_555 7_1 5_555 55_5 yes
Fe(1) S(1) W(1) S(3) 91.3(2) 0_555 7_1 5_555 55_5 yes
Fe(1) S(1) W(1) S(4) -108.8(1) 0_555 7_1 5_555 55_5 yes
Fe(1) S(1) W(1) P(1) 179.1(1) 0_555 7_1 5_555 55_5 yes
Fe(1) S(2) W(1) Fe(2) -76.9(1) 0_555 7_1 5_555 55_5 yes
Fe(1) S(2) W(1) S(1) 22.8(1) 0_555 7_1 5_555 55_5 yes
Fe(1) S(2) W(1) S(3) -95.3(1) 0_555 7_1 5_555 55_5 yes
Fe(1) S(2) W(1) S(4) 148.4(1) 0_555 7_1 5_555 55_5 yes
Fe(1) S(2) W(1) P(1) 128.3(3) 0_555 7_1 5_555 55_5 yes
Fe(1) S(2) Fe(2) Fe(2) -85.4(2) 0_555 7_1 5_555 55_5 yes
Fe(1) S(2) Fe(2) Cl -145.6(2) 0_555 7_1 5_555 55_5 yes
Fe(1) S(2) Fe(2) S(2) -17.5(1) 0_555 7_1 5_555 55_5 yes
Fe(1) S(2) Fe(2) S(3) 90.9(2) 0_555 7_1 5_555 55_5 yes
Fe(1) S(2) Fe(2) Fe(2) 83.3(2) 0_555 7_1 5_555 55_5 yes
Fe(1) S(2) Fe(2) Cl 144.7(2) 0_555 7_1 5_555 55_5 yes
Fe(1) S(2) Fe(2) S(2) 17.4(1) 0_555 7_1 5_555 55_5 yes
Fe(1) S(2) Fe(2) S(3) -91.5(2) 0_555 7_1 5_555 55_5 yes
Fe(1) S(2) W(1) Fe(2) -76.9(1) 0_555 7_1 5_555 55_5 yes
Fe(1) S(2) W(1) S(1) 22.8(1) 0_555 7_1 5_555 55_5 yes
Fe(1) S(2) W(1) S(3) -95.3(1) 0_555 7_1 5_555 55_5 yes
Fe(1) S(2) W(1) S(4) 148.4(1) 0_555 7_1 5_555 55_5 yes
Fe(1) S(2) W(1) P(1) 128.3(3) 0_555 7_1 5_555 55_5 yes
Fe(1) S(2) Fe(2) Fe(2) 83.3(2) 0_555 7_1 5_555 55_5 yes
Fe(1) S(2) Fe(2) Cl 144.7(2) 0_555 7_1 5_555 55_5 yes
Fe(1) S(2) Fe(2) S(2) 17.4(1) 0_555 7_1 5_555 55_5 yes
Fe(1) S(2) Fe(2) S(3) -91.5(2) 0_555 7_1 5_555 55_5 yes
Fe(1) S(2) Fe(2) Fe(2) -85.4(2) 0_555 7_1 5_555 55_5 yes
Fe(1) S(2) Fe(2) Cl -145.6(2) 0_555 7_1 5_555 55_5 yes
Fe(1) S(2) Fe(2) S(2) -17.5(1) 0_555 7_1 5_555 55_5 yes
Fe(1) S(2) Fe(2) S(3) 90.9(2) 0_555 7_1 5_555 55_5 yes
Fe(2) W(1) Fe(1) S(1) -143.6(2) 0_555 7_1 5_555 55_5 yes
Fe(2) W(1) Fe(1) S(1) 135.2(3) 0_555 7_1 5_555 55_5 yes
Fe(2) W(1) Fe(1) S(2) 64.6(1) 0_555 7_1 5_555 55_5 yes
Fe(2) W(1) Fe(1) S(2) -37.6(1) 0_555 7_1 5_555 55_5 yes
Fe(2) W(1) S(4) C(1) 140.0(5) 0_555 7_1 5_555 55_5 yes
Fe(2) W(1) P(1) C(2) -92.8(5) 0_555 7_1 5_555 55_5 yes
Fe(2) W(1) P(1) C(3) 151.4(6) 0_555 7_1 5_555 55_5 yes
Fe(2) W(1) P(1) C(4) 25.6(7) 0_555 7_1 5_555 55_5 yes
Fe(2) Fe(1) W(1) S(1) 143.6(2) 0_555 7_1 5_555 55_5 yes
Fe(2) Fe(1) W(1) S(2) -64.6(1) 0_555 7_1 5_555 55_5 yes
Fe(2) Fe(1) W(1) S(3) 35.9(1) 0_555 7_1 5_555 55_5 yes
Fe(2) Fe(1) W(1) S(4) -103.2(1) 0_555 7_1 5_555 55_5 yes
Fe(2) Fe(1) W(1) P(1) 142.3(2) 0_555 7_1 5_555 55_5 yes
Fe(2) Fe(1) W(1) S(1) 159.1(2) 0_555 7_1 5_555 55_5 yes
Fe(2) Fe(1) W(1) S(2) -49.1(1) 0_555 7_1 5_555 55_5 yes
Fe(2) Fe(1) W(1) S(3) 51.4(1) 0_555 7_1 5_555 55_5 yes
Fe(2) Fe(1) W(1) S(4) -87.7(1) 0_555 7_1 5_555 55_5 yes
Fe(2) Fe(1) W(1) P(1) 157.8(2) 0_555 7_1 5_555 55_5 yes
Fe(2) Fe(1) Fe(2) Cl 0.0 0_555 7_1 5_555 55_5 yes
Fe(2) Fe(1) Fe(2) S(2) 81.2(3) 0_555 7_1 5_555 55_5 yes
Fe(2) Fe(1) Fe(2) S(2) -77.7(3) 0_555 7_1 5_555 55_5 yes
Fe(2) Fe(1) Fe(2) S(3) -178.6(4) 0_555 7_1 5_555 55_5 yes
Fe(2) Fe(2) W(1) S(1) -70.0(4) 0_555 7_1 5_555 55_5 yes
Fe(2) Fe(2) W(1) S(2) 23.7(4) 0_555 7_1 5_555 55_5 yes
Fe(2) Fe(2) W(1) S(3) -177.5(4) 0_555 7_1 5_555 55_5 yes
Fe(2) Fe(2) W(1) S(4) 75.2(4) 0_555 7_1 5_555 55_5 yes
Fe(2) Fe(2) W(1) P(1) -173.4(3) 0_555 7_1 5_555 55_5 yes
Fe(2) Fe(2) Fe(1) S(1) -4.4(4) 0_555 7_1 5_555 55_5 yes
Fe(2) Fe(2) Fe(1) S(1) 176.8(3) 0_555 7_1 5_555 55_5 yes
Fe(2) Fe(2) Fe(1) S(2) -81.2(3) 0_555 7_1 5_555 55_5 yes
Fe(2) Fe(2) Fe(1) S(2) 77.7(3) 0_555 7_1 5_555 55_5 yes
Fe(2) Cl Fe(2) S(2) -62.5(3) 0_555 7_1 5_555 55_5 yes
Fe(2) Cl Fe(2) S(2) 59.7(3) 0_555 7_1 5_555 55_5 yes
Fe(2) Cl Fe(2) S(3) 178.5(5) 0_555 7_1 5_555 55_5 yes
Fe(2) S(2) W(1) S(1) 99.7(2) 0_555 7_1 5_555 55_5 yes
Fe(2) S(2) W(1) S(3) -18.4(2) 0_555 7_1 5_555 55_5 yes
Fe(2) S(2) W(1) S(4) -134.7(2) 0_555 7_1 5_555 55_5 yes
Fe(2) S(2) W(1) P(1) -154.8(3) 0_555 7_1 5_555 55_5 yes
Fe(2) S(2) Fe(1) S(1) -99.4(2) 0_555 7_1 5_555 55_5 yes
Fe(2) S(2) Fe(1) S(1) 133.1(2) 0_555 7_1 5_555 55_5 yes
Fe(2) S(2) Fe(1) S(2) 17.7(1) 0_555 7_1 5_555 55_5 yes
Fe(2) S(2) Fe(2) Cl 61.5(2) 0_555 7_1 5_555 55_5 yes
Fe(2) S(2) Fe(2) S(2) -65.8(2) 0_555 7_1 5_555 55_5 yes
Fe(2) S(2) Fe(2) S(3) -174.7(3) 0_555 7_1 5_555 55_5 yes
Fe(2) S(2) W(1) S(1) 88.3(2) 0_555 7_1 5_555 55_5 yes
Fe(2) S(2) W(1) S(3) -29.8(2) 0_555 7_1 5_555 55_5 yes
Fe(2) S(2) W(1) S(4) -146.2(2) 0_555 7_1 5_555 55_5 yes
Fe(2) S(2) W(1) P(1) -166.3(3) 0_555 7_1 5_555 55_5 yes
Fe(2) S(2) Fe(1) S(1) 97.5(2) 0_555 7_1 5_555 55_5 yes
Fe(2) S(2) Fe(1) S(1) -135.0(2) 0_555 7_1 5_555 55_5 yes
Fe(2) S(2) Fe(1) S(2) -17.9(1) 0_555 7_1 5_555 55_5 yes
Fe(2) S(2) Fe(2) Cl -60.3(2) 0_555 7_1 5_555 55_5 yes
Fe(2) S(2) Fe(2) S(2) 67.8(3) 0_555 7_1 5_555 55_5 yes
Fe(2) S(2) Fe(2) S(3) 176.3(3) 0_555 7_1 5_555 55_5 yes
Fe(2) S(3) W(1) S(1) -93.2(2) 0_555 7_1 5_555 55_5 yes
Fe(2) S(3) W(1) S(2) 17.5(2) 0_555 7_1 5_555 55_5 yes
Fe(2) S(3) W(1) S(4) 105.0(2) 0_555 7_1 5_555 55_5 yes
Fe(2) S(3) W(1) P(1) -177.7(1) 0_555 7_1 5_555 55_5 yes
Cl Fe(2) W(1) S(1) -179.7(3) 0_555 7_1 5_555 55_5 yes
Cl Fe(2) W(1) S(2) -86.0(3) 0_555 7_1 5_555 55_5 yes
Cl Fe(2) W(1) S(3) 72.8(3) 0_555 7_1 5_555 55_5 yes
Cl Fe(2) W(1) S(4) -34.5(3) 0_555 7_1 5_555 55_5 yes
Cl Fe(2) W(1) P(1) 76.9(4) 0_555 7_1 5_555 55_5 yes
Cl Fe(2) Fe(1) S(1) 176.8(3) 0_555 7_1 5_555 55_5 yes
Cl Fe(2) Fe(1) S(1) -4.4(4) 0_555 7_1 5_555 55_5 yes
Cl Fe(2) Fe(1) S(2) 77.7(3) 0_555 7_1 5_555 55_5 yes
Cl Fe(2) Fe(1) S(2) -81.2(3) 0_555 7_1 5_555 55_5 yes
Cl Fe(2) Fe(2) S(2) 124.2(1) 0_555 7_1 5_555 55_5 yes
Cl Fe(2) Fe(2) S(2) -124.2(1) 0_555 7_1 5_555 55_5 yes
Cl Fe(2) Fe(2) S(3) -165(4) 0_555 7_1 5_555 55_5 yes
Cl Fe(2) W(1) S(1) -179.7(3) 0_555 7_1 5_555 55_5 yes
Cl Fe(2) W(1) S(2) -86.0(3) 0_555 7_1 5_555 55_5 yes
Cl Fe(2) W(1) S(3) 72.8(3) 0_555 7_1 5_555 55_5 yes
Cl Fe(2) W(1) S(4) -34.5(3) 0_555 7_1 5_555 55_5 yes
Cl Fe(2) W(1) P(1) 76.9(4) 0_555 7_1 5_555 55_5 yes
Cl Fe(2) Fe(1) S(1) -4.4(4) 0_555 7_1 5_555 55_5 yes
Cl Fe(2) Fe(1) S(1) 176.8(3) 0_555 7_1 5_555 55_5 yes
Cl Fe(2) Fe(1) S(2) -81.2(3) 0_555 7_1 5_555 55_5 yes
Cl Fe(2) Fe(1) S(2) 77.7(3) 0_555 7_1 5_555 55_5 yes
Cl Fe(2) Fe(2) S(2) -124.2(1) 0_555 7_1 5_555 55_5 yes
Cl Fe(2) Fe(2) S(2) 124.2(1) 0_555 7_1 5_555 55_5 yes
Cl Fe(2) Fe(2) S(3) -165(4) 0_555 7_1 5_555 55_5 yes
S(1) W(1) Fe(1) S(2) -151.8(2) 0_555 7_1 5_555 55_5 yes
S(1) W(1) Fe(1) S(2) 106.1(2) 0_555 7_1 5_555 55_5 yes
S(1) W(1) Fe(2) S(2) -93.7(2) 0_555 7_1 5_555 55_5 yes
S(1) W(1) Fe(2) S(2) 7.7(2) 0_555 7_1 5_555 55_5 yes
S(1) W(1) Fe(2) S(3) 107.5(2) 0_555 7_1 5_555 55_5 yes
S(1) W(1) S(4) C(1) -83.3(5) 0_555 7_1 5_555 55_5 yes
S(1) W(1) P(1) C(2) 158.0(5) 0_555 7_1 5_555 55_5 yes
S(1) W(1) P(1) C(3) 42.2(6) 0_555 7_1 5_555 55_5 yes
S(1) W(1) P(1) C(4) -83.6(7) 0_555 7_1 5_555 55_5 yes
S(1) Fe(1) W(1) S(2) 151.8(2) 0_555 7_1 5_555 55_5 yes
S(1) Fe(1) W(1) S(3) -107.7(2) 0_555 7_1 5_555 55_5 yes
S(1) Fe(1) W(1) S(4) 113.1(2) 0_555 7_1 5_555 55_5 yes
S(1) Fe(1) W(1) P(1) -1.4(2) 0_555 7_1 5_555 55_5 yes
S(1) Fe(1) W(1) S(2) 70.6(3) 0_555 7_1 5_555 55_5 yes
S(1) Fe(1) W(1) S(3) 171.1(3) 0_555 7_1 5_555 55_5 yes
S(1) Fe(1) W(1) S(4) 32.0(3) 0_555 7_1 5_555 55_5 yes
S(1) Fe(1) W(1) P(1) -82.6(3) 0_555 7_1 5_555 55_5 yes
S(1) Fe(1) Fe(2) S(2) 99.1(2) 0_555 7_1 5_555 55_5 yes
S(1) Fe(1) Fe(2) S(2) -102.0(2) 0_555 7_1 5_555 55_5 yes
S(1) Fe(1) Fe(2) S(3) -1.9(2) 0_555 7_1 5_555 55_5 yes
S(1) Fe(1) Fe(2) S(2) 76.8(2) 0_555 7_1 5_555 55_5 yes
S(1) Fe(1) Fe(2) S(2) -82.1(2) 0_555 7_1 5_555 55_5 yes
S(1) Fe(1) Fe(2) S(3) 176.9(2) 0_555 7_1 5_555 55_5 yes
S(2) W(1) Fe(2) S(3) -158.8(2) 0_555 7_1 5_555 55_5 yes
S(2) W(1) S(4) C(1) 179.4(5) 0_555 7_1 5_555 55_5 yes
S(2) W(1) P(1) C(2) 49.4(6) 0_555 7_1 5_555 55_5 yes
S(2) W(1) P(1) C(3) -66.5(7) 0_555 7_1 5_555 55_5 yes
S(2) W(1) P(1) C(4) 167.7(7) 0_555 7_1 5_555 55_5 yes
S(2) Fe(1) W(1) S(3) 100.5(2) 0_555 7_1 5_555 55_5 yes
S(2) Fe(1) W(1) S(4) -38.6(2) 0_555 7_1 5_555 55_5 yes
S(2) Fe(1) W(1) P(1) -153.1(2) 0_555 7_1 5_555 55_5 yes
S(2) Fe(1) W(1) S(3) -1.6(2) 0_555 7_1 5_555 55_5 yes
S(2) Fe(1) W(1) S(4) -140.8(1) 0_555 7_1 5_555 55_5 yes
S(2) Fe(1) W(1) P(1) 104.7(2) 0_555 7_1 5_555 55_5 yes
S(2) Fe(1) Fe(2) S(3) -101.0(2) 0_555 7_1 5_555 55_5 yes
S(2) Fe(1) Fe(2) S(3) 100.2(2) 0_555 7_1 5_555 55_5 yes
S(2) Fe(2) W(1) S(3) 158.8(2) 0_555 7_1 5_555 55_5 yes
S(2) Fe(2) W(1) S(4) 51.5(2) 0_555 7_1 5_555 55_5 yes
S(2) Fe(2) W(1) P(1) 162.9(2) 0_555 7_1 5_555 55_5 yes
S(2) Fe(2) Fe(2) S(2) 111.6(3) 0_555 7_1 5_555 55_5 yes
S(2) Fe(2) Fe(2) S(3) 70(4) 0_555 7_1 5_555 55_5 yes
S(2) Fe(2) S(2) Fe(2) -65.8(2) 0_555 7_1 5_555 55_5 yes
S(2) Fe(2) W(1) S(3) -99.8(2) 0_555 7_1 5_555 55_5 yes
S(2) Fe(2) W(1) S(4) 152.9(2) 0_555 7_1 5_555 55_5 yes
S(2) Fe(2) W(1) P(1) -95.7(2) 0_555 7_1 5_555 55_5 yes
S(2) Fe(2) Fe(2) S(2) -111.6(3) 0_555 7_1 5_555 55_5 yes
S(2) Fe(2) Fe(2) S(3) -41(4) 0_555 7_1 5_555 55_5 yes
S(2) Fe(2) S(2) Fe(2) 67.8(3) 0_555 7_1 5_555 55_5 yes
S(3) W(1) S(4) C(1) 75.6(5) 0_555 7_1 5_555 55_5 yes
S(3) W(1) P(1) C(2) -89.4(5) 0_555 7_1 5_555 55_5 yes
S(3) W(1) P(1) C(3) 154.8(6) 0_555 7_1 5_555 55_5 yes
S(3) W(1) P(1) C(4) 29.0(7) 0_555 7_1 5_555 55_5 yes
S(3) Fe(2) W(1) S(4) -107.3(2) 0_555 7_1 5_555 55_5 yes
S(3) Fe(2) W(1) P(1) 4.1(3) 0_555 7_1 5_555 55_5 yes
S(3) Fe(2) Fe(2) S(3) 28(9) 0_555 7_1 5_555 55_5 yes
S(4) W(1) P(1) C(2) 29.2(5) 0_555 7_1 5_555 55_5 yes
S(4) W(1) P(1) C(3) -86.6(6) 0_555 7_1 5_555 55_5 yes
S(4) W(1) P(1) C(4) 147.6(7) 0_555 7_1 5_555 55_5 yes
S(4) C(1) C(2) P(1) 45(1) 0_555 7_1 5_555 55_5 yes
P(1) W(1) S(4) C(1) -8.3(5) 0_555 7_1 5_555 55_5 yes
C(1) C(2) P(1) C(3) 72(1) 0_555 7_1 5_555 55_5 yes
C(1) C(2) P(1) C(4) -174(1) 0_555 7_1 5_555 55_5 yes
C(1) C(2) P(1) C(4) -174(1) 0_555 7_1 5_555 55_5 yes
